data_1571774
loop_
_publ_author_name
'Sobczak, Szymon'
'Katrusiak, Andrzej'

_publ_section_title
;
 Structural insight into piezo-solvatochromism of Reichardt's dye.
;
_journal_issue 4
_journal_name_full IUCrJ
_journal_paper_doi 10.1107/S2052252524004603
_journal_volume 11
_journal_year 2024
_chemical_formula_moiety 'C29 H21 N O, 4(C H4 O)'
_chemical_formula_sum 'C33 H37 N O5'
_chemical_formula_weight 527.63
_chemical_name_common
;
ET(1)*4CH3OH
;
_chemical_name_systematic
;
4-(2,4,6-triphenylpyridinium-1-yl)-phenolate tetramethanol solvate
;
_chemical_properties_physical Moisture-sensitive
_space_group_crystal_system monoclinic
_space_group_IT_number 14
_space_group_name_Hall '-P 2yn'
_space_group_name_H-M_alt 'P 1 21/n 1'
_atom_sites_solution_hydrogens geom
_audit_creation_date 2024-02-15
_audit_creation_method
;
Olex2 1.5
(compiled 2023.08.24 svn.re1ec1418 for OlexSys, GUI svn.r6817)
;
_audit_update_record
;
2024-02-20 deposited with the CCDC. 2024-02-20 downloaded from the CCDC.
;
_cell_angle_alpha 90
_cell_angle_beta 95.70(3)
_cell_angle_gamma 90
_cell_formula_units_Z 4
_cell_length_a 10.425(3)
_cell_length_b 19.26(7)
_cell_length_c 13.112(4)
_cell_measurement_reflns_used 1800
_cell_measurement_temperature 293(2)
_cell_measurement_theta_max 24.9630
_cell_measurement_theta_min 2.3600
_cell_volume 2620(10)
_computing_molecular_graphics 'Olex2 1.5 (Dolomanov et al., 2009)'
_computing_publication_material 'Olex2 1.5 (Dolomanov et al., 2009)'
_computing_structure_refinement 'SHELXL 2018/3 (Sheldrick, 2015)'
_diffrn_ambient_pressure 1170000
_diffrn_ambient_temperature 293(2)
_diffrn_measured_fraction_theta_full 0.374
_diffrn_measured_fraction_theta_max 0.190
_diffrn_measurement_device 'four-circle diffractometer'
_diffrn_measurement_device_type 'New Xcalibur, EosS2'
_diffrn_measurement_method '\w scans'
_diffrn_radiation_type MoK\a
_diffrn_radiation_wavelength 0.71073
_diffrn_reflns_av_R_equivalents 0.1627
_diffrn_reflns_av_unetI/netI 0.2355
_diffrn_reflns_Laue_measured_fraction_full 0.374
_diffrn_reflns_Laue_measured_fraction_max 0.190
_diffrn_reflns_limit_h_max 12
_diffrn_reflns_limit_h_min -11
_diffrn_reflns_limit_k_max 5
_diffrn_reflns_limit_k_min -5
_diffrn_reflns_limit_l_max 16
_diffrn_reflns_limit_l_min -16
_diffrn_reflns_number 3529
_diffrn_reflns_point_group_measured_fraction_full 0.374
_diffrn_reflns_point_group_measured_fraction_max 0.190
_diffrn_reflns_theta_full 15.000
_diffrn_reflns_theta_max 26.801
_diffrn_reflns_theta_min 2.230
_exptl_absorpt_coefficient_mu 0.089
_exptl_absorpt_correction_T_max 0.998
_exptl_absorpt_correction_T_min 0.992
_exptl_absorpt_correction_type analytical
_exptl_absorpt_process_details
;
CrysAlisPro 1.171.42.49 (Rigaku Oxford Diffraction, 2022)
Analytical numeric absorption correction using a multifaceted crystal
model based on expressions derived by R.C. Clark & J.S. Reid.
(Clark, R. C. & Reid, J. S. (1995). Acta Cryst. A51, 887-897)
Empirical absorption correction using spherical harmonics,
implemented in SCALE3 ABSPACK scaling algorithm.
;
_exptl_crystal_colour 'clear orangish yellow'
_exptl_crystal_colour_lustre clear
_exptl_crystal_colour_modifier orangish
_exptl_crystal_colour_primary yellow
_exptl_crystal_density_diffrn 1.276
_exptl_crystal_description block
_exptl_crystal_F_000 1128
_exptl_crystal_preparation 'crystallized in DAC,solvatochromic'
_exptl_crystal_recrystallization_method 'crystallized at high pressure'
_exptl_crystal_size_max 0.33
_exptl_crystal_size_mid 0.13
_exptl_crystal_size_min 0.05
_refine_diff_density_max 0.148
_refine_diff_density_min -0.119
_refine_diff_density_rms 0.033
_refine_ls_extinction_expression Fc^*^=kFc[1+0.001xFc^2^\l^3^/sin(2\q)]^-1/4^
_refine_ls_extinction_method 'SHELXL-2018/3 (Sheldrick 2018)'
_refine_ls_goodness_of_fit_ref 1.023
_refine_ls_hydrogen_treatment constr
_refine_ls_matrix_type full
_refine_ls_number_parameters 361
_refine_ls_number_reflns 1064
_refine_ls_number_restraints 864
_refine_ls_restrained_S_all 0.762
_refine_ls_R_factor_all 0.2272
_refine_ls_R_factor_gt 0.0795
_refine_ls_shift/su_max 0.0
_refine_ls_shift/su_mean 0.0
_refine_ls_structure_factor_coef Fsqd
_refine_ls_weighting_details 'w=1/[\s^2^(Fo^2^)+(0.1342P)^2^] where P=(Fo^2^+2Fc^2^)/3'
_refine_ls_weighting_scheme calc
_refine_ls_wR_factor_gt 0.1889
_refine_ls_wR_factor_ref 0.2803
_reflns_Friedel_coverage 0.000
_reflns_number_gt 380
_reflns_number_total 1064
_reflns_threshold_expression 'I > 2\s(I)'
_cod_data_source_file lt5066.cif
_cod_data_source_block et1_meoh_1_17gpa
_cod_original_cell_volume 2620(9)
_cod_database_code 1571774
_shelx_shelxl_version_number 2018/3
_shelx_space_group_comment
;
The symmetry employed for this shelxl refinement is uniquely defined
by the following loop, which should always be used as a source of
symmetry information in preference to the above space-group names.
They are only intended as comments.
;
_shelx_estimated_absorpt_t_max 0.996
_shelx_estimated_absorpt_t_min 0.971
_exptl_absorpt_special_details
;
Data were collected at room temperature (295(2) K) and pressure of 1.17(2) GPa
(1170000 kPa).
;
_exptl_oxdiff_absorpt_process_details
;
Gaussian integration over a grid
of 16 x 16 x 16 points =  4096 total grid points
  Based upon method of Burnham (1966)

 Data corrected for diamond-anvil cell absorption
 Note that exptl_absorpt_correction_tmin and _tmax
 the total correction factors applied to the intensities
 The individual factors are: 
         range of dac transmission factors (min-max)      0.396     0.455
         range of gasket transmission (min-max)           0.917     1.000
         range of P media transmission (min-max)          1.000     1.000

 thickness of diamond anvil 1: 19.500 mm, mu =  0.0202 mm-1
       thickness of platten 1:  0.000 mm, mu =  0.0000 mm-1

 thickness of diamond anvil 2: 19.500 mm, mu =  0.0202 mm-1
       thickness of platten 2:  0.000 mm, mu =  0.0000 mm-1

    Gasket shadowing corrections were made based upon
    Gasket thickness = 300.0 microns, radius = 300.0 microns
    Gasket absorption coeff =        21.00 mm-1
    REFLECTION WAS CONSIDERED TOTALLY OBSCURED IF 
 FRACTION CRYSTAL ILLUMINATED WAS LESS THAN 0.00

    Non-absorbing pressure medium
;
_olex2_refinement_description
;
1. Fixed Uiso
 At 1.2 times of:
  All C(H) groups
 At 1.5 times of:
  All C(H,H,H) groups, All O(H) groups
2. Restrained distances
 H1M_$1-O1
 2 with sigma of 0.02
 O1M-C1M \\sim O2M-C2M \\sim O3M-C3M \\sim O4M-C4M
 with sigma of 0.02
 C9'-C8' \\sim C8'-C13' \\sim C13'-C12' \\sim C12'-C11' \\sim C11'-C10' \\sim
C9'-C10' \\sim C8-C13 ~
 C13-C12 \\sim C12-C11 \\sim C11-C10 \\sim C9-C10 \\sim C9-C8 \\sim C5-C4 \\sim
C6-C5 \\sim C7-C6 \\sim C7-C6'
 \\sim C6'-C5' \\sim C5'-C4 \\sim C15-C14 \\sim C15'-C14 \\sim C16'-C15' \\sim
C17-C16' \\sim C17-C16 \\sim C16-
 C15
 with sigma of 0.02
 C2'-C1' \\sim C3-C2' \\sim C3-C2 \\sim C2-C1
 with sigma of 0.02
 C4-C3 \\sim C8-C1 \\sim C8'-C1'
 with sigma of 0.02
 N1-C1 \\sim N1-C1'
 with sigma of 0.02
 C14-C1 \\sim C14-C1'
 with sigma of 0.02
 N1-C15' \\sim N1-C15
 with sigma of 0.02
 C5-C3 \\sim C5'-C3
 with sigma of 0.02
 C4-C2 \\sim C4-C2'
 with sigma of 0.02
3. Restrained planarity
 C2, C1, N1, C1', C2', C3
 with sigma of 0.1
 C8', C13', C12', C11', C10', C9'
 with sigma of 0.1
 C9, C13, C12, C10, C8, C11
 with sigma of 0.1
 C5, C5', C6', C6, C4, C7
 with sigma of 0.1
 C15, C17, C16', C14, C16, C15'
 with sigma of 0.1
4. Rigid bond restraints
 O1M, C1M
 with sigma for 1-2 distances of 0.01 and sigma for 1-3 distances of 0.01
 C3
 with sigma for 1-2 distances of 0.01 and sigma for 1-3 distances of 0.01
 C15'
 with sigma for 1-2 distances of 0.01 and sigma for 1-3 distances of 0.01
 O4M, C4M
 with sigma for 1-2 distances of 0.01 and sigma for 1-3 distances of 0.01
 O3M, C3M
 with sigma for 1-2 distances of 0.01 and sigma for 1-3 distances of 0.01
 C2M, O2M
 with sigma for 1-2 distances of 0.01 and sigma for 1-3 distances of 0.01
5. Uiso/Uaniso restraints and constraints
All non-hydrogen atoms have similar U: within 2A with sigma of 0.04 and sigma
for terminal atoms of 0.08 within 2A
Uanis(C11) \\sim Ueq, Uanis(C12) \\sim Ueq, Uanis(C14) \\sim Ueq, Uanis(C1)
\\sim Ueq: with sigma of 0.01 and sigma for terminal atoms of 0.02
Uanis(C3) \\sim Ueq, Uanis(C15') \\sim Ueq: with sigma of 0.01 and sigma for
terminal atoms of 0.02
Uanis(O1) \\sim Ueq, Uanis(C4M) \\sim Ueq, Uanis(O4M) \\sim Ueq, Uanis(O2M)
\\sim Ueq, Uanis(C2M) \\sim Ueq: with sigma of 0.1 and sigma for terminal atoms
of 0.2
Uanis(O1) \\sim Ueq: with sigma of 0.01 and sigma for terminal atoms of 0.02
Uanis(O2M) \\sim Ueq: with sigma of 0.01 and sigma for terminal atoms of 0.02
6. Rigid body (RIGU) restrains
 O1, C16, C1, C4, C9, C1M, C3M, C2M, C14, C12, C9', C11, C17, N1, C11'
 with sigma for 1-2 distances of 0.004 and sigma for 1-3 distances of 0.004
 C13', O1, C17, C16, C16', C15, C15', C14, N1, C1, C1', C2, C8, C2', C8', C3,
 C13, C9, C9', C4, C12, C10, C10', C12', C5', C5, C11, C11', C6', C6, C7
 with sigma for 1-2 distances of 0.004 and sigma for 1-3 distances of 0.004
7. Others
 Fixed Uiso: H1M(0.2)
8.a Aromatic/amide H refined with riding coordinates:
 C10'(H10'), C9'(H9'), C5'(H5'), C6'(H6'), C13'(H13'), C16(H16), C16'(H16'),
 C15'(H15'), C11'(H11'), C6(H6), C5(H5), C15(H15), C13(H13), C9(H9), C7(H7),
 C2(H2), C2'(H2'), C11(H11), C12(H12), C10(H10), C12'(H12')
8.b Idealised Me refined as rotating group:
 C2M(H2MA,H2MB,H2MC), C1M(H1MA,H1MB,H1MC), C3M(H3MA,H3MB,H3MC), C4M(H4MA,H4MB,
 H4MC)
8.c Idealised tetrahedral OH refined as rotating group:
 O1M(H1M), O4M(H4M), O3M(H3M), O2M(H2M)
;
_olex2_submission_special_instructions 'No special instructions were received'

loop_
_space_group_symop_operation_xyz
'x, y, z'
'-x+1/2, y+1/2, -z+1/2'
'-x, -y, -z'
'x-1/2, -y-1/2, z-1/2'

loop_
_atom_site_label
_atom_site_type_symbol
_atom_site_fract_x
_atom_site_fract_y
_atom_site_fract_z
_atom_site_U_iso_or_equiv
_atom_site_adp_type
_atom_site_occupancy
_atom_site_site_symmetry_order
_atom_site_calc_flag
_atom_site_refinement_flags_posn
_atom_site_refinement_flags_adp
_atom_site_refinement_flags_occupancy
_atom_site_disorder_assembly
_atom_site_disorder_group
O1 O 0.4100(10) 0.3737(17) 0.1680(8) 0.065(9) Uani 1 1 d D U . . .
C4 C 1.2221(17) 0.1504(15) 0.4108(12) 0.052(10) Uani 1 1 d D U . . .
N1 N 0.8525(11) 0.2349(14) 0.3166(9) 0.057(7) Uani 1 1 d D U . . .
C10' C 0.7941(14) 0.421(2) 0.5059(12) 0.055(10) Uani 1 1 d D U . . .
H10' H 0.776961 0.465918 0.482703 0.066 Uiso 1 1 calc R U . . .
C9' C 0.834(2) 0.3729(17) 0.4386(17) 0.062(10) Uani 1 1 d D U . . .
H9' H 0.845110 0.384816 0.371224 0.074 Uiso 1 1 calc R U . . .
C5' C 1.3150(12) 0.1923(18) 0.4603(9) 0.058(11) Uani 1 1 d D U . . .
H5' H 1.295584 0.237693 0.477572 0.069 Uiso 1 1 calc R U . . .
C6' C 1.4365(16) 0.1665(17) 0.4838(12) 0.059(13) Uani 1 1 d D U . . .
H6' H 1.499495 0.194983 0.516906 0.071 Uiso 1 1 calc R U . . .
C13' C 0.8443(14) 0.2884(19) 0.5734(11) 0.058(12) Uani 1 1 d D U . . .
H13' H 0.860923 0.243295 0.596306 0.069 Uiso 1 1 calc R U . . .
C16 C 0.5112(15) 0.2917(19) 0.2794(11) 0.064(12) Uani 1 1 d D U . . .
H16 H 0.434134 0.282745 0.307148 0.077 Uiso 1 1 calc R U . . .
C17 C 0.5157(17) 0.3402(19) 0.2026(12) 0.069(11) Uani 1 1 d D U . . .
C16' C 0.6329(13) 0.3535(18) 0.1664(10) 0.060(10) Uani 1 1 d D U . . .
H16' H 0.638113 0.386645 0.115407 0.072 Uiso 1 1 calc R U . . .
C15' C 0.7409(15) 0.3189(15) 0.2039(11) 0.050(6) Uani 1 1 d D U . . .
H15' H 0.818540 0.328812 0.177619 0.060 Uiso 1 1 calc R U . . .
C2M C 0.864(3) 0.046(2) 0.440(2) 0.15(2) Uani 1 1 d D U . . .
H2MA H 0.823814 0.028152 0.375858 0.227 Uiso 1 1 calc R U . . .
H2MB H 0.855701 0.012937 0.493083 0.227 Uiso 1 1 calc R U . . .
H2MC H 0.953186 0.055057 0.433572 0.227 Uiso 1 1 calc R U . . .
C11' C 0.7781(18) 0.4053(19) 0.6066(14) 0.054(12) Uani 1 1 d D U . . .
H11' H 0.750120 0.438537 0.650807 0.065 Uiso 1 1 calc R U . . .
C14 C 0.7389(15) 0.2700(17) 0.2792(11) 0.055(6) Uani 1 1 d D U . . .
O1M O 1.0631(12) -0.014(3) 0.2195(11) 0.18(5) Uani 1 1 d D U . . .
H1M H 1.044648 -0.032706 0.272056 0.200 Uiso 1 1 calc R U . . .
C3 C 1.0869(14) 0.1770(15) 0.3817(11) 0.048(6) Uani 1 1 d D U . . .
C6 C 1.3711(14) 0.0576(19) 0.4157(11) 0.068(11) Uani 1 1 d D U . . .
H6 H 1.389099 0.011411 0.402287 0.081 Uiso 1 1 calc R U . . .
C5 C 1.2484(18) 0.0820(15) 0.3908(14) 0.071(10) Uani 1 1 d D U . . .
H5 H 1.184098 0.052827 0.360980 0.085 Uiso 1 1 calc R U . . .
C1 C 0.9036(14) 0.1865(16) 0.2583(11) 0.057(6) Uani 1 1 d D U . . .
C15 C 0.6218(12) 0.257(2) 0.3147(11) 0.056(11) Uani 1 1 d D U . . .
H15 H 0.617061 0.222658 0.364466 0.067 Uiso 1 1 calc R U . . .
O4M O 0.995(2) 0.458(3) 0.2889(15) 0.16(4) Uani 1 1 d D U . . .
H4M H 1.066716 0.458496 0.268945 0.243 Uiso 1 1 calc R U . . .
O3M O 1.1697(19) 0.388(2) 0.206(2) 0.14(4) Uani 1 1 d D U . . .
H3M H 1.246492 0.388386 0.197409 0.206 Uiso 1 1 calc R U . . .
C13 C 0.9026(19) 0.151(3) 0.0759(11) 0.078(12) Uani 1 1 d D U . . .
H13 H 0.988172 0.165281 0.078918 0.093 Uiso 1 1 calc R U . . .
C1' C 0.9161(15) 0.253(2) 0.4080(13) 0.058(9) Uani 1 1 d D U . . .
C9 C 0.7082(16) 0.138(2) 0.1538(15) 0.078(13) Uani 1 1 d D U . . .
H9 H 0.661428 0.143573 0.210024 0.093 Uiso 1 1 calc R U . . .
C7 C 1.4684(18) 0.0993(17) 0.4599(13) 0.063(14) Uani 1 1 d D U . . .
H7 H 1.552315 0.082873 0.473114 0.076 Uiso 1 1 calc R U . . .
C2 C 1.0202(12) 0.158(2) 0.2917(9) 0.056(9) Uani 1 1 d D U . . .
H2 H 1.055447 0.125073 0.251256 0.067 Uiso 1 1 calc R U . . .
C8 C 0.8346(13) 0.158(2) 0.1601(10) 0.055(10) Uani 1 1 d D U . . .
C2' C 1.0319(14) 0.2245(16) 0.4396(11) 0.061(9) Uani 1 1 d D U . . .
H2' H 1.074336 0.237612 0.502403 0.073 Uiso 1 1 calc R U . . .
C11 C 0.7192(18) 0.102(2) -0.0162(15) 0.103(8) Uani 1 1 d D U . . .
H11 H 0.679968 0.081229 -0.075617 0.123 Uiso 1 1 calc R U . . .
C1M C 0.954(2) -0.008(3) 0.1506(18) 0.15(5) Uani 1 1 d D U . . .
H1MA H 0.977614 0.006576 0.085309 0.218 Uiso 1 1 calc R U . . .
H1MB H 0.895405 0.024635 0.175566 0.218 Uiso 1 1 calc R U . . .
H1MC H 0.912298 -0.052924 0.143260 0.218 Uiso 1 1 calc R U . . .
C12 C 0.8430(17) 0.122(2) -0.0130(14) 0.089(7) Uani 1 1 d D U . . .
H12 H 0.888008 0.117359 -0.070331 0.107 Uiso 1 1 calc R U . . .
C3M C 1.134(2) 0.322(2) 0.226(2) 0.08(4) Uani 1 1 d D U . . .
H3MA H 1.180766 0.290030 0.187498 0.119 Uiso 1 1 calc R U . . .
H3MB H 1.043427 0.316551 0.207809 0.119 Uiso 1 1 calc R U . . .
H3MC H 1.153536 0.312582 0.298184 0.119 Uiso 1 1 calc R U . . .
O2M O 0.8045(15) 0.106(2) 0.4623(12) 0.086(11) Uani 1 1 d D U . . .
H2M H 0.825090 0.116267 0.522469 0.129 Uiso 1 1 calc R U . . .
C4M C 0.9141(19) 0.494(3) 0.2243(16) 0.15(4) Uani 1 1 d D U . . .
H4MA H 0.877461 0.463240 0.171021 0.221 Uiso 1 1 calc R U . . .
H4MB H 0.959803 0.530472 0.194674 0.221 Uiso 1 1 calc R U . . .
H4MC H 0.846486 0.512642 0.260367 0.221 Uiso 1 1 calc R U . . .
C10 C 0.6508(19) 0.110(2) 0.0655(13) 0.094(13) Uani 1 1 d D U . . .
H10 H 0.564732 0.096643 0.061340 0.113 Uiso 1 1 calc R U . . .
C12' C 0.805(2) 0.3385(17) 0.6389(19) 0.075(14) Uani 1 1 d D U . . .
H12' H 0.796690 0.326794 0.706707 0.090 Uiso 1 1 calc R U . . .
C8' C 0.8582(16) 0.3065(17) 0.4740(12) 0.045(9) Uani 1 1 d D U . . .

loop_
_atom_site_aniso_label
_atom_site_aniso_U_11
_atom_site_aniso_U_22
_atom_site_aniso_U_33
_atom_site_aniso_U_23
_atom_site_aniso_U_13
_atom_site_aniso_U_12
O1 0.055(6) 0.06(2) 0.081(7) -0.012(12) -0.001(6) -0.001(11)
C4 0.048(7) 0.07(3) 0.045(10) -0.004(15) 0.012(6) 0.016(11)
N1 0.043(6) 0.070(18) 0.057(7) -0.008(9) -0.001(5) 0.010(10)
C10' 0.057(10) 0.04(3) 0.065(10) 0.000(16) -0.007(9) 0.003(18)
C9' 0.087(14) 0.04(3) 0.052(11) -0.003(14) -0.013(11) 0.006(17)
C5' 0.052(8) 0.07(3) 0.049(10) -0.018(16) 0.006(8) 0.023(13)
C6' 0.051(9) 0.08(4) 0.043(10) 0.010(16) 0.004(8) 0.019(14)
C13' 0.091(12) 0.04(4) 0.044(8) -0.003(14) 0.002(9) 0.02(2)
C16 0.052(8) 0.09(3) 0.055(10) -0.010(16) 0.013(9) 0.021(14)
C17 0.063(8) 0.09(3) 0.053(10) -0.011(16) -0.002(8) 0.015(13)
C16' 0.060(8) 0.08(3) 0.042(9) -0.005(15) -0.009(7) 0.013(13)
C15' 0.046(7) 0.050(13) 0.052(8) -0.006(9) 0.001(6) -0.004(8)
C2M 0.19(3) 0.09(5) 0.18(3) 0.00(5) 0.08(2) -0.01(4)
C11' 0.064(11) 0.03(4) 0.066(11) -0.006(17) 0.015(10) 0.005(19)
C14 0.047(6) 0.057(12) 0.060(8) 0.002(9) 0.000(6) 0.001(8)
O1M 0.105(11) 0.30(15) 0.143(13) 0.00(3) -0.024(8) -0.04(2)
C3 0.055(6) 0.046(14) 0.041(7) -0.004(9) 0.003(5) 0.010(8)
C6 0.059(9) 0.08(3) 0.064(11) -0.003(17) 0.007(9) 0.035(14)
C5 0.068(9) 0.07(3) 0.070(13) -0.011(16) -0.017(10) 0.029(13)
C1 0.059(7) 0.056(13) 0.055(7) -0.004(8) -0.004(6) 0.003(8)
C15 0.048(7) 0.07(3) 0.052(9) -0.006(15) 0.006(7) 0.004(12)
O4M 0.18(2) 0.17(12) 0.134(14) 0.06(3) 0.023(11) -0.01(3)
O3M 0.088(15) 0.15(12) 0.177(19) 0.08(3) 0.037(13) -0.04(3)
C13 0.128(12) 0.06(4) 0.044(8) 0.017(14) -0.004(8) 0.023(17)
C1' 0.055(9) 0.06(3) 0.057(8) -0.004(11) -0.002(6) 0.021(12)
C9 0.073(9) 0.06(4) 0.094(11) 0.006(17) -0.034(8) 0.012(16)
C7 0.035(9) 0.09(4) 0.071(13) 0.013(17) 0.022(8) 0.028(13)
C2 0.057(8) 0.07(3) 0.036(7) -0.016(13) 0.003(6) 0.016(12)
C8 0.066(8) 0.05(3) 0.043(7) 0.013(12) -0.024(6) 0.021(14)
C2' 0.068(10) 0.07(2) 0.038(8) -0.014(12) -0.011(7) 0.034(14)
C11 0.118(10) 0.098(15) 0.087(9) 0.010(11) -0.019(8) 0.002(10)
C1M 0.093(14) 0.25(15) 0.089(14) -0.07(3) -0.007(9) 0.03(3)
C12 0.112(9) 0.088(15) 0.069(8) -0.008(10) 0.009(7) 0.004(10)
C3M 0.051(14) 0.09(11) 0.094(18) -0.05(4) 0.006(13) -0.04(3)
O2M 0.084(9) 0.08(3) 0.086(10) 0.043(16) -0.013(8) -0.005(16)
C4M 0.080(15) 0.23(12) 0.125(19) 0.05(4) -0.025(12) -0.07(3)
C10 0.081(11) 0.09(4) 0.108(12) -0.008(18) -0.020(8) -0.015(17)
C12' 0.130(18) 0.04(4) 0.055(12) -0.003(15) 0.019(12) 0.02(2)
C8' 0.043(9) 0.05(3) 0.040(8) 0.002(12) -0.009(8) 0.014(14)

loop_
_atom_type_symbol
_atom_type_description
_atom_type_scat_dispersion_real
_atom_type_scat_dispersion_imag
_atom_type_scat_source
C C 0.0033 0.0016 'International Tables Vol C Tables 4.2.6.8 and 6.1.1.4'
H H 0.0000 0.0000 'International Tables Vol C Tables 4.2.6.8 and 6.1.1.4'
N N 0.0061 0.0033 'International Tables Vol C Tables 4.2.6.8 and 6.1.1.4'
O O 0.0106 0.0060 'International Tables Vol C Tables 4.2.6.8 and 6.1.1.4'

loop_
_geom_angle_atom_site_label_1
_geom_angle_atom_site_label_2
_geom_angle_atom_site_label_3
_geom_angle
_geom_angle_site_symmetry_1
_geom_angle_site_symmetry_3
_geom_angle_publ_flag
C5' C4 C3 121.1(16) . . ?
C5' C4 C5 121(2) . . ?
C5 C4 C3 118.3(16) . . ?
C1 N1 C14 120.0(12) . . ?
C1 N1 C1' 119.7(18) . . ?
C1' N1 C14 120.1(16) . . ?
C9' C10' H10' 118.6 . . ?
C9' C10' C11' 123(3) . . ?
C11' C10' H10' 118.6 . . ?
C10' C9' H9' 121.1 . . ?
C10' C9' C8' 118(3) . . ?
C8' C9' H9' 121.1 . . ?
C4 C5' H5' 120.5 . . ?
C6' C5' C4 119(2) . . ?
C6' C5' H5' 120.5 . . ?
C5' C6' H6' 119.0 . . ?
C5' C6' C7 122(3) . . ?
C7 C6' H6' 119.0 . . ?
C12' C13' H13' 120.7 . . ?
C8' C13' H13' 120.7 . . ?
C8' C13' C12' 119(3) . . ?
C17 C16 H16 120.3 . . ?
C15 C16 H16 120.3 . . ?
C15 C16 C17 119.3(19) . . ?
O1 C17 C16 119.7(17) . . ?
O1 C17 C16' 122(2) . . ?
C16 C17 C16' 118(2) . . ?
C17 C16' H16' 119.4 . . ?
C15' C16' C17 121(2) . . ?
C15' C16' H16' 119.5 . . ?
C16' C15' H15' 119.1 . . ?
C16' C15' C14 121.9(18) . . ?
C14 C15' H15' 119.1 . . ?
H2MA C2M H2MB 109.5 . . ?
H2MA C2M H2MC 109.5 . . ?
H2MB C2M H2MC 109.5 . . ?
O2M C2M H2MA 109.4 . . ?
O2M C2M H2MB 109.5 . . ?
O2M C2M H2MC 109.5 . . ?
C10' C11' H11' 121.4 . . ?
C12' C11' C10' 117(3) . . ?
C12' C11' H11' 121.4 . . ?
C15' C14 N1 120.6(12) . . ?
C15' C14 C15 116.8(19) . . ?
C15 C14 N1 122.5(17) . . ?
C1M O1M H1M 109.4 . . ?
C2 C3 C4 120.9(14) . . ?
C2' C3 C4 121.6(12) . . ?
C2' C3 C2 117.3(19) . . ?
C5 C6 H6 118.9 . . ?
C5 C6 C7 122(3) . . ?
C7 C6 H6 118.9 . . ?
C4 C5 H5 120.6 . . ?
C6 C5 C4 119(3) . . ?
C6 C5 H5 120.6 . . ?
N1 C1 C2 118.9(17) . . ?
N1 C1 C8 123.4(16) . . ?
C2 C1 C8 117.7(18) . . ?
C16 C15 H15 118.7 . . ?
C14 C15 C16 123(2) . . ?
C14 C15 H15 118.7 . . ?
C4M O4M H4M 109.4 . . ?
C3M O3M H3M 109.5 . . ?
C8 C13 H13 120.3 . . ?
C8 C13 C12 120(2) . . ?
C12 C13 H13 120.2 . . ?
N1 C1' C8' 119.8(15) . . ?
C2' C1' N1 120(2) . . ?
C2' C1' C8' 119.9(18) . . ?
C8 C9 H9 119.9 . . ?
C10 C9 H9 119.9 . . ?
C10 C9 C8 120(2) . . ?
C6' C7 H7 121.4 . . ?
C6 C7 C6' 117(2) . . ?
C6 C7 H7 121.4 . . ?
C3 C2 C1 122(2) . . ?
C3 C2 H2 118.7 . . ?
C1 C2 H2 118.8 . . ?
C13 C8 C1 118.7(15) . . ?
C9 C8 C1 121.8(15) . . ?
C9 C8 C13 119.5(18) . . ?
C3 C2' C1' 121.3(19) . . ?
C3 C2' H2' 119.4 . . ?
C1' C2' H2' 119.4 . . ?
C12 C11 H11 119.4 . . ?
C12 C11 C10 121(2) . . ?
C10 C11 H11 119.4 . . ?
O1M C1M H1MA 109.4 . . ?
O1M C1M H1MB 109.4 . . ?
O1M C1M H1MC 109.6 . . ?
H1MA C1M H1MB 109.5 . . ?
H1MA C1M H1MC 109.5 . . ?
H1MB C1M H1MC 109.5 . . ?
C13 C12 H12 120.2 . . ?
C11 C12 C13 120(2) . . ?
C11 C12 H12 120.2 . . ?
O3M C3M H3MA 109.4 . . ?
O3M C3M H3MB 109.5 . . ?
O3M C3M H3MC 109.5 . . ?
H3MA C3M H3MB 109.5 . . ?
H3MA C3M H3MC 109.5 . . ?
H3MB C3M H3MC 109.5 . . ?
C2M O2M H2M 109.4 . . ?
O4M C4M H4MA 109.4 . . ?
O4M C4M H4MB 109.7 . . ?
O4M C4M H4MC 109.5 . . ?
H4MA C4M H4MB 109.4 . . ?
H4MA C4M H4MC 109.4 . . ?
H4MB C4M H4MC 109.4 . . ?
C9 C10 H10 120.0 . . ?
C11 C10 C9 120(2) . . ?
C11 C10 H10 120.1 . . ?
C13' C12' H12' 119.1 . . ?
C11' C12' C13' 122(3) . . ?
C11' C12' H12' 119.1 . . ?
C9' C8' C1' 121(2) . . ?
C13' C8' C9' 122(3) . . ?
C13' C8' C1' 117(2) . . ?

loop_
_geom_bond_atom_site_label_1
_geom_bond_atom_site_label_2
_geom_bond_distance
_geom_bond_site_symmetry_2
_geom_bond_publ_flag
O1 C17 1.32(3) . ?
C4 C5' 1.374(17) . ?
C4 C3 1.51(2) . ?
C4 C5 1.377(18) . ?
N1 C14 1.41(2) . ?
N1 C1 1.35(2) . ?
N1 C1' 1.357(19) . ?
C10' H10' 0.9300 . ?
C10' C9' 1.374(18) . ?
C10' C11' 1.381(15) . ?
C9' H9' 0.9300 . ?
C9' C8' 1.374(19) . ?
C5' H5' 0.9300 . ?
C5' C6' 1.367(16) . ?
C6' H6' 0.9300 . ?
C6' C7 1.380(18) . ?
C13' H13' 0.9300 . ?
C13' C12' 1.381(18) . ?
C13' C8' 1.371(15) . ?
C16 H16 0.9300 . ?
C16 C17 1.378(17) . ?
C16 C15 1.376(16) . ?
C17 C16' 1.378(15) . ?
C16' H16' 0.9300 . ?
C16' C15' 1.358(16) . ?
C15' H15' 0.9300 . ?
C15' C14 1.367(17) . ?
C2M H2MA 0.9600 . ?
C2M H2MB 0.9600 . ?
C2M H2MC 0.9600 . ?
C2M O2M 1.36(3) . ?
C11' H11' 0.9300 . ?
C11' C12' 1.374(19) . ?
C14 C15 1.373(14) . ?
O1M H1M 0.8200 . ?
O1M C1M 1.387(17) . ?
C3 C2 1.357(15) . ?
C3 C2' 1.353(18) . ?
C6 H6 0.9300 . ?
C6 C5 1.371(15) . ?
C6 C7 1.376(17) . ?
C5 H5 0.9300 . ?
C1 C2 1.364(17) . ?
C1 C8 1.51(2) . ?
C15 H15 0.9300 . ?
O4M H4M 0.8206 . ?
O4M C4M 1.32(3) . ?
O3M H3M 0.8200 . ?
O3M C3M 1.35(3) . ?
C13 H13 0.9300 . ?
C13 C8 1.377(14) . ?
C13 C12 1.381(16) . ?
C1' C2' 1.356(17) . ?
C1' C8' 1.51(3) . ?
C9 H9 0.9300 . ?
C9 C8 1.368(15) . ?
C9 C10 1.361(16) . ?
C7 H7 0.9300 . ?
C2 H2 0.9300 . ?
C2' H2' 0.9300 . ?
C11 H11 0.9300 . ?
C11 C12 1.348(16) . ?
C11 C10 1.354(15) . ?
C1M H1MA 0.9600 . ?
C1M H1MB 0.9600 . ?
C1M H1MC 0.9600 . ?
C12 H12 0.9300 . ?
C3M H3MA 0.9600 . ?
C3M H3MB 0.9600 . ?
C3M H3MC 0.9600 . ?
O2M H2M 0.8200 . ?
C4M H4MA 0.9603 . ?
C4M H4MB 0.9604 . ?
C4M H4MC 0.9604 . ?
C10 H10 0.9300 . ?
C12' H12' 0.9300 . ?

loop_
_geom_torsion_atom_site_label_1
_geom_torsion_atom_site_label_2
_geom_torsion_atom_site_label_3
_geom_torsion_atom_site_label_4
_geom_torsion
_geom_torsion_site_symmetry_1
_geom_torsion_site_symmetry_2
_geom_torsion_site_symmetry_3
_geom_torsion_site_symmetry_4
_geom_torsion_publ_flag
O1 C17 C16' C15' 179(3) . . . . ?
C4 C5' C6' C7 -0.4(18) . . . . ?
C4 C3 C2 C1 -173.4(19) . . . . ?
C4 C3 C2' C1' 173(2) . . . . ?
N1 C14 C15 C16 178.9(19) . . . . ?
N1 C1 C2 C3 0(2) . . . . ?
N1 C1 C8 C13 136(3) . . . . ?
N1 C1 C8 C9 -46(4) . . . . ?
N1 C1' C2' C3 0(4) . . . . ?
N1 C1' C8' C9' -61(3) . . . . ?
N1 C1' C8' C13' 126(2) . . . . ?
C10' C9' C8' C13' -1(3) . . . . ?
C10' C9' C8' C1' -173.4(16) . . . . ?
C10' C11' C12' C13' -1(3) . . . . ?
C9' C10' C11' C12' 0(3) . . . . ?
C5' C4 C3 C2 142(2) . . . . ?
C5' C4 C3 C2' -33(3) . . . . ?
C5' C4 C5 C6 -4(3) . . . . ?
C5' C6' C7 C6 -3(2) . . . . ?
C16 C17 C16' C15' 1.1(19) . . . . ?
C17 C16 C15 C14 3(3) . . . . ?
C17 C16' C15' C14 0(2) . . . . ?
C16' C15' C14 N1 179.9(18) . . . . ?
C16' C15' C14 C15 1(3) . . . . ?
C15' C14 C15 C16 -2(3) . . . . ?
C11' C10' C9' C8' 1(3) . . . . ?
C14 N1 C1 C2 173.5(18) . . . . ?
C14 N1 C1 C8 -10(3) . . . . ?
C14 N1 C1' C2' -174(2) . . . . ?
C14 N1 C1' C8' 6(3) . . . . ?
C3 C4 C5' C6' -179.0(13) . . . . ?
C3 C4 C5 C6 179.2(13) . . . . ?
C5 C4 C5' C6' 4(2) . . . . ?
C5 C4 C3 C2 -41(3) . . . . ?
C5 C4 C3 C2' 144(2) . . . . ?
C5 C6 C7 C6' 3(3) . . . . ?
C1 N1 C14 C15' -73(2) . . . . ?
C1 N1 C14 C15 106.6(19) . . . . ?
C1 N1 C1' C2' 2(3) . . . . ?
C1 N1 C1' C8' -179(2) . . . . ?
C15 C16 C17 O1 180(2) . . . . ?
C15 C16 C17 C16' -2(2) . . . . ?
C1' N1 C14 C15' 103(2) . . . . ?
C1' N1 C14 C15 -78(2) . . . . ?
C1' N1 C1 C2 -1.6(19) . . . . ?
C1' N1 C1 C8 175(3) . . . . ?
C7 C6 C5 C4 0(3) . . . . ?
C2 C3 C2' C1' -1(3) . . . . ?
C2 C1 C8 C13 -48(3) . . . . ?
C2 C1 C8 C9 130(3) . . . . ?
C8 C1 C2 C3 -176(3) . . . . ?
C8 C13 C12 C11 0(2) . . . . ?
C8 C9 C10 C11 0(3) . . . . ?
C2' C3 C2 C1 1(3) . . . . ?
C2' C1' C8' C9' 119(3) . . . . ?
C2' C1' C8' C13' -54(3) . . . . ?
C12 C13 C8 C1 177(3) . . . . ?
C12 C13 C8 C9 -1(3) . . . . ?
C12 C11 C10 C9 -2(4) . . . . ?
C10 C9 C8 C1 -177(3) . . . . ?
C10 C9 C8 C13 1(3) . . . . ?
C10 C11 C12 C13 2(3) . . . . ?
C12' C13' C8' C9' 0(2) . . . . ?
C12' C13' C8' C1' 172.9(18) . . . . ?
C8' C13' C12' C11' 1(2) . . . . ?
C8' C1' C2' C3 -179(2) . . . . ?
